data_7130303
loop_
_publ_author_name
'Lyu, Hairong'
'Xie, Zuowei'

_publ_section_title
;
 Transition Metal Catalyzed Selective B(3)-H or B(4)-H Amination of
 o-Carboranes via Dehydrogenative BH/NH Cross-Coupling
;
_journal_name_full 'Chemical Communications'
_journal_paper_doi 10.1039/D2CC02852B
_journal_year 2022
_chemical_formula_sum 'C15 H23 B10 N'
_chemical_formula_weight 325.44
_space_group_crystal_system monoclinic
_space_group_IT_number 14
_space_group_name_Hall '-P 2ybc'
_space_group_name_H-M_alt 'P 1 21/c 1'
_atom_sites_solution_hydrogens geom
_audit_block_doi 10.5517/ccdc.csd.cc2bl6y3
_audit_creation_method SHELXL-2014/6
_audit_update_record
;
2022-03-28 deposited with the CCDC.	2022-06-29 downloaded from the CCDC.
;
_cell_angle_alpha 90
_cell_angle_beta 94.1354(19)
_cell_angle_gamma 90
_cell_formula_units_Z 4
_cell_length_a 16.1095(5)
_cell_length_b 8.0730(2)
_cell_length_c 14.4851(5)
_cell_measurement_reflns_used 316
_cell_measurement_temperature 296(2)
_cell_measurement_theta_max 15
_cell_measurement_theta_min 15
_cell_volume 1878.91(10)
_computing_cell_refinement 'BRUKER KAPPA APEXII DUO DIFFRACTOMETER'
_computing_data_collection 'BRUKER KAPPA APEXII DUO DIFFRACTOMETER'
_computing_data_reduction 'BRUKER KAPPA APEXII DUO DIFFRACTOMETER'
_computing_molecular_graphics 'BRUKER SHELXTL'
_computing_publication_material 'BRUKER SHELXTL'
_computing_structure_refinement 'SHELXL-2014/6 (Sheldrick, 2014)'
_diffrn_ambient_temperature 296(2)
_diffrn_measured_fraction_theta_full 1.000
_diffrn_measured_fraction_theta_max 1.000
_diffrn_measurement_device_type 'BRUKER KAPPA APEXII DUO DIFFRACTOMETER'
_diffrn_measurement_method 'PHI & OMEGA SCAN'
_diffrn_radiation_type MoK\a
_diffrn_radiation_wavelength 0.71073
_diffrn_reflns_av_R_equivalents 0.0550
_diffrn_reflns_av_unetI/netI 0.0386
_diffrn_reflns_Laue_measured_fraction_full 1.000
_diffrn_reflns_Laue_measured_fraction_max 1.000
_diffrn_reflns_limit_h_max 19
_diffrn_reflns_limit_h_min -19
_diffrn_reflns_limit_k_max 9
_diffrn_reflns_limit_k_min -9
_diffrn_reflns_limit_l_max 17
_diffrn_reflns_limit_l_min -17
_diffrn_reflns_number 38279
_diffrn_reflns_point_group_measured_fraction_full 1.000
_diffrn_reflns_point_group_measured_fraction_max 1.000
_diffrn_reflns_theta_full 25.242
_diffrn_reflns_theta_max 25.245
_diffrn_reflns_theta_min 2.535
_exptl_absorpt_coefficient_mu 0.058
_exptl_absorpt_correction_T_max 0.7456
_exptl_absorpt_correction_T_min 0.6518
_exptl_absorpt_correction_type multi-scan
_exptl_crystal_colour colourless
_exptl_crystal_density_diffrn 1.150
_exptl_crystal_description block
_exptl_crystal_F_000 680
_exptl_crystal_size_max 0.400
_exptl_crystal_size_mid 0.300
_exptl_crystal_size_min 0.200
_refine_diff_density_max 0.387
_refine_diff_density_min -0.201
_refine_diff_density_rms 0.041
_refine_ls_extinction_method none
_refine_ls_goodness_of_fit_ref 1.037
_refine_ls_hydrogen_treatment constr
_refine_ls_matrix_type full
_refine_ls_number_parameters 235
_refine_ls_number_reflns 3405
_refine_ls_number_restraints 0
_refine_ls_restrained_S_all 1.037
_refine_ls_R_factor_all 0.1037
_refine_ls_R_factor_gt 0.0576
_refine_ls_shift/su_max 0.001
_refine_ls_shift/su_mean 0.000
_refine_ls_structure_factor_coef Fsqd
_refine_ls_weighting_details 'w=1/[\s^2^(Fo^2^)+(0.0719P)^2^+1.0245P] where P=(Fo^2^+2Fc^2^)/3'
_refine_ls_weighting_scheme calc
_refine_ls_wR_factor_gt 0.1414
_refine_ls_wR_factor_ref 0.1702
_reflns_Friedel_coverage 0.000
_reflns_number_gt 2181
_reflns_number_total 3405
_reflns_threshold_expression 'I > 2\s(I)'
_cod_data_source_file d2cc02852b2.cif
_cod_data_source_block 10d
_cod_original_sg_symbol_H-M 'P 21/c'
_cod_database_code 7130303
_shelx_space_group_comment
;
The symmetry employed for this shelxl refinement is uniquely defined
by the following loop, which should always be used as a source of
symmetry information in preference to the above space-group names.
They are only intended as comments.
;
_shelx_estimated_absorpt_t_min 0.977
_shelx_estimated_absorpt_t_max 0.988
_shelxl_version_number 2014/6

loop_
_space_group_symop_operation_xyz
'x, y, z'
'-x, y+1/2, -z+1/2'
'-x, -y, -z'
'x, -y-1/2, z-1/2'

loop_
_atom_site_label
_atom_site_type_symbol
_atom_site_fract_x
_atom_site_fract_y
_atom_site_fract_z
_atom_site_U_iso_or_equiv
_atom_site_adp_type
_atom_site_occupancy
_atom_site_site_symmetry_order
_atom_site_calc_flag
_atom_site_refinement_flags_posn
_atom_site_refinement_flags_adp
_atom_site_refinement_flags_occupancy
_atom_site_disorder_assembly
_atom_site_disorder_group
N1 N 0.85969(12) 0.7134(3) 0.91677(14) 0.0532(6) Uani 1 1 d . . . . .
H1A H 0.8807 0.7258 0.8643 0.064 Uiso 1 1 calc R U . . .
C1 C 0.71607(14) 0.5702(3) 0.83668(16) 0.0448(6) Uani 1 1 d . . . . .
H1 H 0.7533 0.4829 0.7985 0.054 Uiso 1 1 calc R U . . .
C2 C 0.62611(15) 0.5106(3) 0.87209(18) 0.0513(7) Uani 1 1 d . . . . .
C11 C 0.5979(2) 0.3353(4) 0.8519(3) 0.0844(10) Uani 1 1 d . . . . .
H11A H 0.5448 0.3175 0.8763 0.127 Uiso 1 1 calc R U . . .
H11B H 0.5931 0.3176 0.7862 0.127 Uiso 1 1 calc R U . . .
H11C H 0.6378 0.2593 0.8803 0.127 Uiso 1 1 calc R U . . .
C12 C 0.91814(14) 0.7010(3) 0.99270(16) 0.0427(6) Uani 1 1 d . . . . .
C13 C 0.99704(15) 0.7642(4) 0.98585(17) 0.0527(7) Uani 1 1 d . . . . .
H13A H 1.0104 0.8121 0.9304 0.063 Uiso 1 1 calc R U . . .
C14 C 1.05626(15) 0.7583(3) 1.05852(18) 0.0523(7) Uani 1 1 d . . . . .
H14A H 1.1086 0.8026 1.0511 0.063 Uiso 1 1 calc R U . . .
C15 C 1.04031(13) 0.6879(3) 1.14310(16) 0.0394(6) Uani 1 1 d . . . . .
C16 C 0.96148(14) 0.6222(3) 1.14900(17) 0.0480(6) Uani 1 1 d . . . . .
H16A H 0.9485 0.5731 1.2042 0.058 Uiso 1 1 calc R U . . .
C17 C 0.90141(15) 0.6269(3) 1.07594(18) 0.0492(7) Uani 1 1 d . . . . .
H17A H 0.8494 0.5801 1.0825 0.059 Uiso 1 1 calc R U . . .
C18 C 1.10443(14) 0.6817(3) 1.22154(16) 0.0393(6) Uani 1 1 d . . . . .
C19 C 1.16616(15) 0.8027(3) 1.23273(18) 0.0482(6) Uani 1 1 d . . . . .
H19A H 1.1663 0.8899 1.1908 0.058 Uiso 1 1 calc R U . . .
C20 C 1.22708(16) 0.7959(3) 1.30475(19) 0.0558(7) Uani 1 1 d . . . . .
H20A H 1.2678 0.8776 1.3103 0.067 Uiso 1 1 calc R U . . .
C21 C 1.22793(18) 0.6690(4) 1.36838(18) 0.0572(7) Uani 1 1 d . . . . .
H21A H 1.2692 0.6636 1.4166 0.069 Uiso 1 1 calc R U . . .
C22 C 1.16662(16) 0.5504(3) 1.35928(17) 0.0536(7) Uani 1 1 d . . . . .
H22A H 1.1661 0.4651 1.4024 0.064 Uiso 1 1 calc R U . . .
C23 C 1.10586(15) 0.5558(3) 1.28715(17) 0.0463(6) Uani 1 1 d . . . . .
H23A H 1.0652 0.4738 1.2823 0.056 Uiso 1 1 calc R U . . .
B3 B 0.71145(17) 0.5362(4) 0.9507(2) 0.0476(7) Uani 1 1 d . . . . .
H3 H 0.7431 0.4335 0.9887 0.057 Uiso 1 1 calc R U . . .
B4 B 0.76946(16) 0.7088(4) 0.91200(19) 0.0413(7) Uani 1 1 d . . . . .
B5 B 0.71526(18) 0.7717(4) 0.8064(2) 0.0476(7) Uani 1 1 d . . . . .
H5 H 0.7503 0.8236 0.7508 0.057 Uiso 1 1 calc R U . . .
B6 B 0.62767(19) 0.6447(4) 0.7807(2) 0.0524(8) Uani 1 1 d . . . . .
H6 H 0.6056 0.6133 0.7092 0.063 Uiso 1 1 calc R U . . .
B7 B 0.61128(18) 0.6057(5) 0.9742(2) 0.0563(9) Uani 1 1 d . . . . .
H7 H 0.5774 0.5494 1.0295 0.068 Uiso 1 1 calc R U . . .
B8 B 0.69895(17) 0.7336(4) 0.9996(2) 0.0494(8) Uani 1 1 d . . . . .
H8 H 0.7218 0.7619 1.0712 0.059 Uiso 1 1 calc R U . . .
B9 B 0.70088(18) 0.8814(4) 0.9083(2) 0.0508(8) Uani 1 1 d . . . . .
H9 H 0.7250 1.0077 0.9200 0.061 Uiso 1 1 calc R U . . .
B10 B 0.6150(2) 0.8429(4) 0.8279(2) 0.0565(8) Uani 1 1 d . . . . .
H10 H 0.5838 0.9432 0.7875 0.068 Uiso 1 1 calc R U . . .
B11 B 0.55922(19) 0.6725(4) 0.8690(2) 0.0552(8) Uani 1 1 d . . . . .
H11 H 0.4914 0.6602 0.8555 0.066 Uiso 1 1 calc R U . . .
B12 B 0.60416(19) 0.8185(4) 0.9482(2) 0.0591(9) Uani 1 1 d . . . . .
H12 H 0.5656 0.9030 0.9865 0.071 Uiso 1 1 calc R U . . .

loop_
_atom_site_aniso_label
_atom_site_aniso_U_11
_atom_site_aniso_U_22
_atom_site_aniso_U_33
_atom_site_aniso_U_23
_atom_site_aniso_U_13
_atom_site_aniso_U_12
N1 0.0404(11) 0.0783(17) 0.0412(12) 0.0088(11) 0.0054(9) -0.0043(11)
C1 0.0428(13) 0.0471(15) 0.0444(15) -0.0037(12) 0.0015(11) 0.0019(11)
C2 0.0481(14) 0.0471(16) 0.0577(17) -0.0001(13) -0.0025(12) -0.0058(12)
C11 0.087(2) 0.058(2) 0.106(3) -0.0034(19) -0.009(2) -0.0181(17)
C12 0.0378(12) 0.0476(15) 0.0431(14) 0.0033(12) 0.0058(10) 0.0022(11)
C13 0.0409(13) 0.0744(19) 0.0434(15) 0.0151(14) 0.0070(11) -0.0071(13)
C14 0.0373(13) 0.0653(18) 0.0547(16) 0.0123(14) 0.0062(12) -0.0092(12)
C15 0.0391(12) 0.0368(13) 0.0428(14) 0.0023(11) 0.0070(10) 0.0033(10)
C16 0.0450(14) 0.0517(16) 0.0480(16) 0.0131(12) 0.0069(12) -0.0020(12)
C17 0.0373(13) 0.0538(16) 0.0566(16) 0.0134(13) 0.0047(12) -0.0061(12)
C18 0.0408(13) 0.0364(14) 0.0416(14) 0.0006(11) 0.0091(10) 0.0075(10)
C19 0.0514(15) 0.0424(15) 0.0506(15) 0.0026(12) 0.0016(12) 0.0003(12)
C20 0.0571(16) 0.0489(17) 0.0604(18) -0.0054(14) -0.0027(13) -0.0021(13)
C21 0.0656(17) 0.0613(19) 0.0435(16) -0.0066(14) -0.0053(13) 0.0091(15)
C22 0.0656(17) 0.0532(17) 0.0428(15) 0.0068(13) 0.0083(13) 0.0107(14)
C23 0.0485(14) 0.0437(15) 0.0477(15) 0.0048(12) 0.0107(12) 0.0031(12)
B3 0.0428(15) 0.0517(18) 0.0475(17) 0.0121(15) -0.0018(13) -0.0047(14)
B4 0.0420(15) 0.0455(17) 0.0362(15) 0.0023(13) 0.0011(12) -0.0028(13)
B5 0.0527(17) 0.0478(18) 0.0418(16) 0.0072(14) 0.0005(13) -0.0040(14)
B6 0.0525(17) 0.057(2) 0.0464(18) 0.0012(15) -0.0053(14) -0.0011(15)
B7 0.0414(16) 0.081(2) 0.0470(18) 0.0044(17) 0.0057(13) -0.0083(15)
B8 0.0447(16) 0.064(2) 0.0393(16) -0.0031(15) 0.0038(12) -0.0062(14)
B9 0.0546(17) 0.0414(17) 0.0558(19) -0.0036(15) -0.0007(14) 0.0013(14)
B10 0.0568(18) 0.052(2) 0.059(2) 0.0042(16) -0.0078(15) 0.0116(15)
B11 0.0421(16) 0.061(2) 0.062(2) 0.0005(17) -0.0001(14) 0.0040(14)
B12 0.0489(17) 0.065(2) 0.063(2) -0.0110(17) 0.0060(15) 0.0080(15)

loop_
_atom_type_symbol
_atom_type_description
_atom_type_scat_dispersion_real
_atom_type_scat_dispersion_imag
_atom_type_scat_source
C C 0.0033 0.0016 'International Tables Vol C Tables 4.2.6.8 and 6.1.1.4'
H H 0.0000 0.0000 'International Tables Vol C Tables 4.2.6.8 and 6.1.1.4'
B B 0.0013 0.0007 'International Tables Vol C Tables 4.2.6.8 and 6.1.1.4'
N N 0.0061 0.0033 'International Tables Vol C Tables 4.2.6.8 and 6.1.1.4'

loop_
_geom_angle_atom_site_label_1
_geom_angle_atom_site_label_2
_geom_angle_atom_site_label_3
_geom_angle
_geom_angle_site_symmetry_1
_geom_angle_site_symmetry_3
_geom_angle_publ_flag
C12 N1 B4 130.6(2) . . ?
C2 C1 B3 62.82(15) . . ?
C2 C1 B5 111.93(19) . . ?
B3 C1 B5 114.4(2) . . ?
C2 C1 B6 61.63(16) . . ?
B3 C1 B6 115.6(2) . . ?
B5 C1 B6 62.80(17) . . ?
C2 C1 B4 113.48(19) . . ?
B3 C1 B4 62.95(16) . . ?
B5 C1 B4 62.48(16) . . ?
B6 C1 B4 115.5(2) . . ?
C11 C2 C1 118.3(2) . . ?
C11 C2 B11 122.5(2) . . ?
C1 C2 B11 109.9(2) . . ?
C11 C2 B7 122.3(3) . . ?
C1 C2 B7 108.78(19) . . ?
B11 C2 B7 62.90(18) . . ?
C11 C2 B6 117.7(2) . . ?
C1 C2 B6 60.73(16) . . ?
B11 C2 B6 62.36(18) . . ?
B7 C2 B6 113.5(2) . . ?
C11 C2 B3 117.0(2) . . ?
C1 C2 B3 59.63(15) . . ?
B11 C2 B3 113.5(2) . . ?
B7 C2 B3 61.88(17) . . ?
B6 C2 B3 112.2(2) . . ?
C13 C12 C17 117.3(2) . . ?
C13 C12 N1 119.2(2) . . ?
C17 C12 N1 123.5(2) . . ?
C14 C13 C12 121.7(2) . . ?
C13 C14 C15 121.9(2) . . ?
C16 C15 C14 116.1(2) . . ?
C16 C15 C18 122.1(2) . . ?
C14 C15 C18 121.8(2) . . ?
C17 C16 C15 122.5(2) . . ?
C16 C17 C12 120.5(2) . . ?
C23 C18 C19 117.1(2) . . ?
C23 C18 C15 121.7(2) . . ?
C19 C18 C15 121.2(2) . . ?
C20 C19 C18 121.4(2) . . ?
C21 C20 C19 120.5(3) . . ?
C22 C21 C20 118.8(2) . . ?
C21 C22 C23 121.1(3) . . ?
C22 C23 C18 121.1(2) . . ?
C1 B3 C2 57.55(15) . . ?
C1 B3 B8 105.2(2) . . ?
C2 B3 B8 105.3(2) . . ?
C1 B3 B7 104.1(2) . . ?
C2 B3 B7 58.09(16) . . ?
B8 B3 B7 60.15(18) . . ?
C1 B3 B4 60.29(15) . . ?
C2 B3 B4 107.15(19) . . ?
B8 B3 B4 59.95(16) . . ?
B7 B3 B4 108.6(2) . . ?
N1 B4 C1 119.6(2) . . ?
N1 B4 B8 130.8(2) . . ?
C1 B4 B8 101.95(18) . . ?
N1 B4 B9 126.9(2) . . ?
C1 B4 B9 101.92(19) . . ?
B8 B4 B9 60.29(17) . . ?
N1 B4 B5 117.5(2) . . ?
C1 B4 B5 57.09(15) . . ?
B8 B4 B5 106.4(2) . . ?
B9 B4 B5 58.98(16) . . ?
N1 B4 B3 123.3(2) . . ?
C1 B4 B3 56.76(15) . . ?
B8 B4 B3 59.21(16) . . ?
B9 B4 B3 106.40(19) . . ?
B5 B4 B3 104.85(19) . . ?
C1 B5 B9 105.6(2) . . ?
C1 B5 B6 58.96(16) . . ?
B9 B5 B6 108.7(2) . . ?
C1 B5 B10 105.0(2) . . ?
B9 B5 B10 60.50(17) . . ?
B6 B5 B10 59.81(18) . . ?
C1 B5 B4 60.43(15) . . ?
B9 B5 B4 60.44(16) . . ?
B6 B5 B4 110.6(2) . . ?
B10 B5 B4 109.9(2) . . ?
C1 B6 C2 57.64(15) . . ?
C1 B6 B10 104.7(2) . . ?
C2 B6 B10 105.4(2) . . ?
C1 B6 B5 58.25(16) . . ?
C2 B6 B5 105.1(2) . . ?
B10 B6 B5 60.12(18) . . ?
C1 B6 B11 104.2(2) . . ?
C2 B6 B11 58.27(17) . . ?
B10 B6 B11 60.35(18) . . ?
B5 B6 B11 107.8(2) . . ?
C2 B7 B12 105.4(2) . . ?
C2 B7 B3 60.03(16) . . ?
B12 B7 B3 108.4(2) . . ?
C2 B7 B8 106.6(2) . . ?
B12 B7 B8 60.86(18) . . ?
B3 B7 B8 59.82(17) . . ?
C2 B7 B11 58.40(17) . . ?
B12 B7 B11 59.94(19) . . ?
B3 B7 B11 108.3(2) . . ?
B8 B7 B11 108.9(2) . . ?
B3 B8 B7 60.03(17) . . ?
B3 B8 B4 60.83(16) . . ?
B7 B8 B4 109.2(2) . . ?
B3 B8 B9 107.4(2) . . ?
B7 B8 B9 107.0(2) . . ?
B4 B8 B9 59.94(16) . . ?
B3 B8 B12 107.4(2) . . ?
B7 B8 B12 59.41(18) . . ?
B4 B8 B12 108.5(2) . . ?
B9 B8 B12 59.62(18) . . ?
B5 B9 B10 60.09(17) . . ?
B5 B9 B12 107.6(2) . . ?
B10 B9 B12 60.06(18) . . ?
B5 B9 B4 60.58(16) . . ?
B10 B9 B4 109.7(2) . . ?
B12 B9 B4 108.9(2) . . ?
B5 B9 B8 107.3(2) . . ?
B10 B9 B8 108.4(2) . . ?
B12 B9 B8 60.28(17) . . ?
B4 B9 B8 59.77(16) . . ?
B6 B10 B5 60.07(17) . . ?
B6 B10 B11 59.97(18) . . ?
B5 B10 B11 107.5(2) . . ?
B6 B10 B9 108.0(2) . . ?
B5 B10 B9 59.41(17) . . ?
B11 B10 B9 107.9(2) . . ?
B6 B10 B12 107.7(2) . . ?
B5 B10 B12 107.1(2) . . ?
B11 B10 B12 59.69(19) . . ?
B9 B10 B12 60.10(18) . . ?
C2 B11 B6 59.37(17) . . ?
C2 B11 B12 105.6(2) . . ?
B6 B11 B12 107.9(2) . . ?
C2 B11 B7 58.70(17) . . ?
B6 B11 B7 107.7(2) . . ?
B12 B11 B7 59.80(19) . . ?
C2 B11 B10 105.7(2) . . ?
B6 B11 B10 59.68(18) . . ?
B12 B11 B10 60.28(19) . . ?
B7 B11 B10 107.8(2) . . ?
B7 B12 B11 60.26(18) . . ?
B7 B12 B10 108.0(2) . . ?
B11 B12 B10 60.03(19) . . ?
B7 B12 B9 107.7(2) . . ?
B11 B12 B9 108.0(2) . . ?
B10 B12 B9 59.85(18) . . ?
B7 B12 B8 59.73(17) . . ?
B11 B12 B8 108.2(2) . . ?
B10 B12 B8 108.1(2) . . ?
B9 B12 B8 60.10(17) . . ?

loop_
_geom_bond_atom_site_label_1
_geom_bond_atom_site_label_2
_geom_bond_distance
_geom_bond_site_symmetry_2
_geom_bond_publ_flag
N1 C12 1.399(3) . ?
N1 B4 1.451(3) . ?
C1 C2 1.644(3) . ?
C1 B3 1.681(4) . ?
C1 B5 1.685(4) . ?
C1 B6 1.697(4) . ?
C1 B4 1.745(4) . ?
C2 C11 1.508(4) . ?
C2 B11 1.692(4) . ?
C2 B7 1.698(4) . ?
C2 B6 1.712(4) . ?
C2 B3 1.733(4) . ?
C12 C13 1.380(3) . ?
C12 C17 1.390(3) . ?
C13 C14 1.369(3) . ?
C14 C15 1.391(3) . ?
C15 C16 1.385(3) . ?
C15 C18 1.480(3) . ?
C16 C17 1.382(3) . ?
C18 C23 1.390(3) . ?
C18 C19 1.395(3) . ?
C19 C20 1.381(3) . ?
C20 C21 1.377(4) . ?
C21 C22 1.375(4) . ?
C22 C23 1.380(3) . ?
B3 B8 1.761(4) . ?
B3 B7 1.764(4) . ?
B3 B4 1.790(4) . ?
B4 B8 1.774(4) . ?
B4 B9 1.777(4) . ?
B4 B5 1.780(4) . ?
B5 B9 1.751(4) . ?
B5 B6 1.762(4) . ?
B5 B10 1.763(4) . ?
B6 B10 1.758(5) . ?
B6 B11 1.763(4) . ?
B7 B12 1.761(5) . ?
B7 B8 1.767(4) . ?
B7 B11 1.769(4) . ?
B8 B9 1.783(4) . ?
B8 B12 1.787(4) . ?
B9 B10 1.770(4) . ?
B9 B12 1.775(4) . ?
B10 B11 1.769(5) . ?
B10 B12 1.774(5) . ?
B11 B12 1.763(5) . ?
